data_4065055
loop_
_publ_author_name
'Fowler, Kevin G.'
'Littlefield, Shalyn L.'
'Baird, Michael C.'
'Budzelaar, Peter H. M.'

_publ_section_title
;
 Synthesis, Structures, and Properties of the Phosphonium-1-indenylide
 (PHIN) Ligands 1-C9H6PPh3, 1-C9H6PMePh2, and 1-C9H6PMe2Ph and of the
 Corresponding Ruthenium(II) Complexes [Ru(\h5-C5H5)(\h5-PHIN)]PF6
;
_journal_issue 22
_journal_name_full Organometallics
_journal_page_first 6098
_journal_paper_doi 10.1021/om200545j
_journal_volume 30
_journal_year 2011
_chemical_formula_sum 'C32 H26 F6 P2 Ru'
_chemical_formula_weight 687.54
_chemical_name_systematic
;  
 ?  
;
_space_group_IT_number 14
_symmetry_cell_setting monoclinic
_symmetry_space_group_name_Hall '-P 2ybc'
_symmetry_space_group_name_H-M 'P 1 21/c 1'
_atom_sites_solution_hydrogens geom
_atom_sites_solution_primary direct
_atom_sites_solution_secondary difmap
_audit_creation_method SHELXL-97
_cell_angle_alpha 90.00
_cell_angle_beta 91.0110(10)
_cell_angle_gamma 90.00
_cell_formula_units_Z 4
_cell_length_a 11.5469(2)
_cell_length_b 8.6169(2)
_cell_length_c 28.9057(6)
_cell_measurement_reflns_used 2753
_cell_measurement_temperature 180(2)
_cell_measurement_theta_max 24.02
_cell_measurement_theta_min 2.24
_cell_volume 2875.63(10)
_computing_cell_refinement 'Bruker SAINT'
_computing_data_collection 'Bruker APEX2'
_computing_data_reduction 'Bruker SAINT'
_computing_molecular_graphics 'Bruker SHELXTL'
_computing_publication_material 'Bruker SHELXTL'
_computing_structure_refinement 'SHELXL-97 (Sheldrick, 2008)'
_computing_structure_solution 'SHELXS-97 (Sheldrick, 2008)'
_diffrn_ambient_temperature 180(2)
_diffrn_measured_fraction_theta_full 0.998
_diffrn_measured_fraction_theta_max 0.998
_diffrn_measurement_device_type 'Bruker APEX-II CCD'
_diffrn_measurement_method '\f and \w scans'
_diffrn_radiation_monochromator graphite
_diffrn_radiation_source 'fine-focus sealed tube'
_diffrn_radiation_type MoK\a
_diffrn_radiation_wavelength 0.71073
_diffrn_reflns_av_R_equivalents 0.0404
_diffrn_reflns_av_sigmaI/netI 0.0546
_diffrn_reflns_limit_h_max 14
_diffrn_reflns_limit_h_min -14
_diffrn_reflns_limit_k_max 10
_diffrn_reflns_limit_k_min -8
_diffrn_reflns_limit_l_max 35
_diffrn_reflns_limit_l_min -32
_diffrn_reflns_number 12543
_diffrn_reflns_theta_full 26.00
_diffrn_reflns_theta_max 26.00
_diffrn_reflns_theta_min 2.24
_exptl_absorpt_coefficient_mu 0.717
_exptl_absorpt_correction_T_max 0.9583
_exptl_absorpt_correction_T_min 0.8699
_exptl_absorpt_correction_type multi-scan
_exptl_crystal_colour yellow
_exptl_crystal_density_diffrn 1.588
_exptl_crystal_density_method 'not measured'
_exptl_crystal_description plate
_exptl_crystal_F_000 1384
_exptl_crystal_size_max 0.20
_exptl_crystal_size_mid 0.15
_exptl_crystal_size_min 0.06
_refine_diff_density_max 1.450
_refine_diff_density_min -1.132
_refine_diff_density_rms 0.099
_refine_ls_extinction_method none
_refine_ls_goodness_of_fit_ref 1.047
_refine_ls_hydrogen_treatment constr
_refine_ls_matrix_type full
_refine_ls_number_parameters 369
_refine_ls_number_reflns 5638
_refine_ls_number_restraints 37
_refine_ls_restrained_S_all 1.100
_refine_ls_R_factor_all 0.0763
_refine_ls_R_factor_gt 0.0547
_refine_ls_shift/su_max 0.000
_refine_ls_shift/su_mean 0.000
_refine_ls_structure_factor_coef Fsqd
_refine_ls_weighting_details 'calc w=1/[\s^2^(Fo^2^)+(0.0626P)^2^+6.1660P] where P=(Fo^2^+2Fc^2^)/3'
_refine_ls_weighting_scheme calc
_refine_ls_wR_factor_gt 0.1312
_refine_ls_wR_factor_ref 0.1446
_reflns_number_gt 4197
_reflns_number_total 5638
_reflns_threshold_expression >2sigma(I)
_cod_data_source_file om200545j_si_008.cif
_cod_data_source_block mb33
_cod_depositor_comments
;
The following automatic conversions were performed:

'_symmetry_cell_setting' value 'Monoclinic' changed to 'monoclinic'
according to /home/saulius/struct/CIF-dictionaries/cif_core.dic
dictionary named 'cif_core.dic' version 2.4.1 from 2010-06-29.

Automatic conversion script
Id: cif_fix_values 1715 2011-07-08 13:25:40Z adriana 
;
_cod_original_sg_symbol_H-M P2(1)/c
_cod_database_code 4065055

loop_
_symmetry_equiv_pos_as_xyz
'x, y, z'
'-x, y+1/2, -z+1/2'
'-x, -y, -z'
'x, -y-1/2, z-1/2'

loop_
_atom_site_label
_atom_site_type_symbol
_atom_site_fract_x
_atom_site_fract_y
_atom_site_fract_z
_atom_site_U_iso_or_equiv
_atom_site_adp_type
_atom_site_occupancy
_atom_site_symmetry_multiplicity
_atom_site_calc_flag
_atom_site_refinement_flags
_atom_site_disorder_assembly
_atom_site_disorder_group
Ru1 Ru 0.25695(4) 0.34050(5) 0.947486(15) 0.03238(15) Uani 1 1 d . . .
P1 P 0.24293(11) 0.06360(15) 0.85538(4) 0.0292(3) Uani 1 1 d . . .
P2 P 0.25952(12) 0.6445(2) 1.14447(5) 0.0433(4) Uani 1 1 d D . .
C1 C 0.3119(4) 0.1515(6) 0.90379(17) 0.0301(11) Uani 1 1 d . . .
C2 C 0.3924(5) 0.2787(6) 0.89943(19) 0.0389(12) Uani 1 1 d . . .
H2A H 0.4103 0.3348 0.8701 0.047 Uiso 1 1 calc R . .
C3 C 0.4433(5) 0.3082(6) 0.9433(2) 0.0396(13) Uani 1 1 d . . .
H3A H 0.5032 0.3891 0.9502 0.047 Uiso 1 1 calc R . .
C4 C 0.4020(4) 0.1970(6) 0.97514(18) 0.0341(12) Uani 1 1 d . . .
C5 C 0.4254(5) 0.1731(7) 1.02325(19) 0.0390(13) Uani 1 1 d . . .
H5A H 0.4746 0.2424 1.0399 0.047 Uiso 1 1 calc R . .
C6 C 0.3770(5) 0.0510(7) 1.04488(19) 0.0436(14) Uani 1 1 d . . .
H6A H 0.3931 0.0345 1.0768 0.052 Uiso 1 1 calc R . .
C7 C 0.3023(5) -0.0533(7) 1.02061(19) 0.0433(14) Uani 1 1 d . . .
H7A H 0.2724 -0.1408 1.0365 0.052 Uiso 1 1 calc R . .
C8 C 0.2725(5) -0.0315(6) 0.97553(18) 0.0349(12) Uani 1 1 d . . .
H8A H 0.2199 -0.1001 0.9603 0.042 Uiso 1 1 calc R . .
C9 C 0.3211(4) 0.0955(6) 0.95133(17) 0.0310(11) Uani 1 1 d . . .
C10 C 0.0921(6) 0.4483(9) 0.9306(3) 0.071(2) Uani 1 1 d . . .
H10A H 0.0402 0.4220 0.9037 0.085 Uiso 1 1 calc R . .
C11 C 0.0868(6) 0.3843(9) 0.9751(3) 0.070(2) Uani 1 1 d . . .
H11A H 0.0306 0.3034 0.9853 0.084 Uiso 1 1 calc R . .
C12 C 0.1702(7) 0.4566(9) 1.0033(3) 0.070(2) Uani 1 1 d . . .
H12A H 0.1835 0.4377 1.0371 0.084 Uiso 1 1 calc R . .
C13 C 0.2251(7) 0.5646(8) 0.9771(3) 0.071(2) Uani 1 1 d . . .
H13A H 0.2867 0.6368 0.9889 0.085 Uiso 1 1 calc R . .
C14 C 0.1806(7) 0.5632(8) 0.9313(3) 0.078(2) Uani 1 1 d . . .
H14A H 0.2019 0.6345 0.9056 0.093 Uiso 1 1 calc R . .
C15 C 0.3401(4) -0.0795(6) 0.83283(17) 0.0327(11) Uani 1 1 d . . .
C16 C 0.4122(5) -0.1578(7) 0.86356(19) 0.0420(13) Uani 1 1 d . . .
H16A H 0.4138 -0.1293 0.8953 0.050 Uiso 1 1 calc R . .
C17 C 0.4820(5) -0.2769(8) 0.8486(2) 0.0511(16) Uani 1 1 d . . .
H17A H 0.5325 -0.3289 0.8697 0.061 Uiso 1 1 calc R . .
C18 C 0.4780(5) -0.3199(7) 0.8027(2) 0.0495(15) Uani 1 1 d . . .
H18A H 0.5244 -0.4038 0.7925 0.059 Uiso 1 1 calc R . .
C19 C 0.4075(5) -0.2427(8) 0.7715(2) 0.0482(15) Uani 1 1 d . . .
H19A H 0.4063 -0.2722 0.7398 0.058 Uiso 1 1 calc R . .
C20 C 0.3378(5) -0.1215(7) 0.78639(19) 0.0402(13) Uani 1 1 d . . .
H20A H 0.2891 -0.0678 0.7650 0.048 Uiso 1 1 calc R . .
C21 C 0.2114(5) 0.2079(6) 0.81266(18) 0.0345(12) Uani 1 1 d . . .
C22 C 0.0990(5) 0.2673(7) 0.80842(19) 0.0401(13) Uani 1 1 d . . .
H22A H 0.0393 0.2278 0.8273 0.048 Uiso 1 1 calc R . .
C23 C 0.0746(6) 0.3839(8) 0.7766(2) 0.0537(16) Uani 1 1 d . . .
H23A H -0.0014 0.4256 0.7740 0.064 Uiso 1 1 calc R . .
C24 C 0.1611(6) 0.4389(8) 0.7487(2) 0.0566(17) Uani 1 1 d . . .
H24A H 0.1443 0.5182 0.7268 0.068 Uiso 1 1 calc R . .
C25 C 0.2716(6) 0.3800(8) 0.7524(2) 0.0570(17) Uani 1 1 d . . .
H25A H 0.3304 0.4184 0.7329 0.068 Uiso 1 1 calc R . .
C26 C 0.2974(5) 0.2655(7) 0.7843(2) 0.0456(14) Uani 1 1 d . . .
H26A H 0.3740 0.2259 0.7869 0.055 Uiso 1 1 calc R . .
C27 C 0.1109(4) -0.0348(6) 0.86982(18) 0.0334(11) Uani 1 1 d . . .
C28 C 0.0750(5) -0.1603(7) 0.8427(2) 0.0419(13) Uani 1 1 d . . .
H28A H 0.1217 -0.1946 0.8179 0.050 Uiso 1 1 calc R . .
C29 C -0.0274(5) -0.2344(8) 0.8516(2) 0.0530(16) Uani 1 1 d . . .
H29A H -0.0519 -0.3193 0.8329 0.064 Uiso 1 1 calc R . .
C30 C -0.0949(6) -0.1857(9) 0.8877(3) 0.064(2) Uani 1 1 d . . .
H30A H -0.1653 -0.2376 0.8942 0.077 Uiso 1 1 calc R . .
C31 C -0.0596(6) -0.0618(10) 0.9142(3) 0.075(2) Uani 1 1 d . . .
H31A H -0.1066 -0.0280 0.9388 0.090 Uiso 1 1 calc R . .
C32 C 0.0432(5) 0.0153(8) 0.9057(2) 0.0573(18) Uani 1 1 d . . .
H32A H 0.0666 0.1011 0.9242 0.069 Uiso 1 1 calc R . .
F1 F 0.2103(4) 0.7309(6) 1.18716(15) 0.0891(15) Uani 1 1 d . A .
F2A F 0.3101(7) 0.533(2) 1.1041(3) 0.100(4) Uani 0.75(2) 1 d P A 1
F2B F 0.307(2) 0.633(5) 1.0958(10) 0.100(4) Uani 0.25(2) 1 d P A 2
F3A F 0.2833(6) 0.7832(9) 1.1145(2) 0.0875(10) Uani 0.675(5) 1 d PD A 1
F4A F 0.3888(7) 0.6522(10) 1.1657(3) 0.0875(10) Uani 0.675(5) 1 d PD A 1
F5A F 0.2490(6) 0.4881(8) 1.1769(2) 0.0875(10) Uani 0.675(5) 1 d PD A 1
F6A F 0.1334(6) 0.6070(10) 1.1267(2) 0.0875(10) Uani 0.675(5) 1 d PD A 1
F3B F 0.3186(11) 0.8198(14) 1.1382(5) 0.0875(10) Uani 0.325(5) 1 d PD A 2
F4B F 0.3742(12) 0.6027(18) 1.1711(7) 0.0875(10) Uani 0.325(5) 1 d PD A 2
F5B F 0.2027(11) 0.4896(14) 1.1486(5) 0.0875(10) Uani 0.325(5) 1 d PD A 2
F6B F 0.1520(11) 0.7117(16) 1.1135(5) 0.0875(10) Uani 0.325(5) 1 d PD A 2

loop_
_atom_site_aniso_label
_atom_site_aniso_U_11
_atom_site_aniso_U_22
_atom_site_aniso_U_33
_atom_site_aniso_U_23
_atom_site_aniso_U_13
_atom_site_aniso_U_12
Ru1 0.0358(2) 0.0229(2) 0.0383(3) -0.00153(19) -0.00440(17) 0.00654(17)
P1 0.0299(6) 0.0271(7) 0.0307(7) 0.0015(5) 0.0033(5) 0.0046(5)
P2 0.0355(7) 0.0582(10) 0.0363(8) -0.0044(7) -0.0002(6) -0.0028(7)
C1 0.031(2) 0.029(3) 0.031(3) 0.000(2) 0.003(2) 0.002(2)
C2 0.040(3) 0.038(3) 0.038(3) 0.005(3) 0.005(2) -0.007(2)
C3 0.036(3) 0.036(3) 0.047(3) 0.003(3) 0.001(2) -0.005(2)
C4 0.031(2) 0.034(3) 0.037(3) -0.004(2) -0.001(2) 0.009(2)
C5 0.039(3) 0.040(3) 0.038(3) -0.005(3) -0.008(2) 0.013(2)
C6 0.054(3) 0.045(3) 0.032(3) 0.002(3) -0.001(3) 0.018(3)
C7 0.061(4) 0.032(3) 0.037(3) 0.005(3) 0.009(3) 0.011(3)
C8 0.045(3) 0.023(3) 0.037(3) 0.002(2) 0.009(2) 0.006(2)
C9 0.032(3) 0.024(2) 0.037(3) -0.001(2) 0.004(2) 0.012(2)
C10 0.055(4) 0.076(5) 0.081(5) -0.038(5) -0.033(4) 0.043(4)
C11 0.050(4) 0.054(4) 0.108(7) -0.028(5) 0.021(4) 0.023(3)
C12 0.088(5) 0.064(5) 0.059(4) -0.027(4) -0.008(4) 0.045(4)
C13 0.077(5) 0.036(4) 0.098(6) -0.029(4) -0.030(5) 0.029(4)
C14 0.088(6) 0.040(4) 0.104(6) 0.012(4) -0.017(5) 0.035(4)
C15 0.030(2) 0.034(3) 0.034(3) 0.001(2) 0.001(2) 0.005(2)
C16 0.044(3) 0.049(3) 0.033(3) -0.006(3) -0.001(2) 0.018(3)
C17 0.053(4) 0.058(4) 0.041(3) -0.004(3) -0.007(3) 0.023(3)
C18 0.056(4) 0.051(4) 0.042(3) -0.002(3) 0.008(3) 0.024(3)
C19 0.059(4) 0.056(4) 0.029(3) -0.005(3) 0.004(3) 0.020(3)
C20 0.042(3) 0.044(3) 0.034(3) 0.003(3) -0.002(2) 0.008(3)
C21 0.043(3) 0.031(3) 0.029(3) 0.004(2) 0.001(2) 0.006(2)
C22 0.043(3) 0.040(3) 0.037(3) 0.000(3) -0.006(2) 0.006(3)
C23 0.058(4) 0.047(4) 0.055(4) 0.005(3) -0.008(3) 0.012(3)
C24 0.072(4) 0.045(4) 0.052(4) 0.018(3) -0.012(3) 0.006(3)
C25 0.068(4) 0.047(4) 0.056(4) 0.016(3) 0.004(3) -0.007(3)
C26 0.044(3) 0.044(3) 0.049(3) 0.010(3) 0.003(3) 0.001(3)
C27 0.031(2) 0.032(3) 0.037(3) 0.006(2) -0.001(2) 0.004(2)
C28 0.045(3) 0.041(3) 0.040(3) 0.005(3) -0.003(3) -0.006(3)
C29 0.059(4) 0.043(4) 0.057(4) 0.008(3) -0.005(3) -0.013(3)
C30 0.044(3) 0.066(5) 0.083(5) 0.017(4) 0.004(4) -0.017(3)
C31 0.050(4) 0.083(6) 0.093(6) -0.015(5) 0.034(4) -0.013(4)
C32 0.041(3) 0.057(4) 0.075(5) -0.018(4) 0.017(3) -0.007(3)
F1 0.071(3) 0.121(4) 0.075(3) -0.040(3) 0.000(2) 0.032(3)
F2A 0.076(3) 0.150(11) 0.073(4) -0.065(7) -0.014(3) 0.044(6)
F2B 0.076(3) 0.150(11) 0.073(4) -0.065(7) -0.014(3) 0.044(6)
F3A 0.087(2) 0.100(3) 0.074(2) 0.005(2) -0.0215(17) -0.0046(19)
F4A 0.087(2) 0.100(3) 0.074(2) 0.005(2) -0.0215(17) -0.0046(19)
F5A 0.087(2) 0.100(3) 0.074(2) 0.005(2) -0.0215(17) -0.0046(19)
F6A 0.087(2) 0.100(3) 0.074(2) 0.005(2) -0.0215(17) -0.0046(19)
F3B 0.087(2) 0.100(3) 0.074(2) 0.005(2) -0.0215(17) -0.0046(19)
F4B 0.087(2) 0.100(3) 0.074(2) 0.005(2) -0.0215(17) -0.0046(19)
F5B 0.087(2) 0.100(3) 0.074(2) 0.005(2) -0.0215(17) -0.0046(19)
F6B 0.087(2) 0.100(3) 0.074(2) 0.005(2) -0.0215(17) -0.0046(19)

loop_
_atom_type_symbol
_atom_type_description
_atom_type_scat_dispersion_real
_atom_type_scat_dispersion_imag
_atom_type_scat_source
C C 0.0033 0.0016 'International Tables Vol C Tables 4.2.6.8 and 6.1.1.4'
H H 0.0000 0.0000 'International Tables Vol C Tables 4.2.6.8 and 6.1.1.4'
F F 0.0171 0.0103 'International Tables Vol C Tables 4.2.6.8 and 6.1.1.4'
P P 0.1023 0.0942 'International Tables Vol C Tables 4.2.6.8 and 6.1.1.4'
Ru Ru -1.2594 0.8363 'International Tables Vol C Tables 4.2.6.8 and 6.1.1.4'

loop_
_geom_angle_atom_site_label_1
_geom_angle_atom_site_label_2
_geom_angle_atom_site_label_3
_geom_angle
C13 Ru1 C14 38.3(3)
C13 Ru1 C12 36.9(3)
C14 Ru1 C12 63.7(3)
C13 Ru1 C1 164.6(3)
C14 Ru1 C1 131.7(3)
C12 Ru1 C1 158.4(3)
C13 Ru1 C10 63.1(3)
C14 Ru1 C10 38.4(3)
C12 Ru1 C10 63.4(3)
C1 Ru1 C10 117.2(2)
C13 Ru1 C11 62.2(3)
C14 Ru1 C11 63.6(3)
C12 Ru1 C11 37.7(3)
C1 Ru1 C11 128.6(3)
C10 Ru1 C11 37.7(3)
C13 Ru1 C3 108.3(3)
C14 Ru1 C3 120.1(3)
C12 Ru1 C3 125.0(3)
C1 Ru1 C3 64.5(2)
C10 Ru1 C3 155.3(3)
C11 Ru1 C3 161.3(3)
C13 Ru1 C2 127.2(3)
C14 Ru1 C2 112.0(3)
C12 Ru1 C2 159.8(3)
C1 Ru1 C2 38.87(19)
C10 Ru1 C2 126.9(3)
C11 Ru1 C2 160.8(3)
C3 Ru1 C2 37.8(2)
C13 Ru1 C4 119.4(2)
C14 Ru1 C4 151.1(3)
C12 Ru1 C4 110.2(2)
C1 Ru1 C4 64.12(19)
C10 Ru1 C4 167.1(3)
C11 Ru1 C4 130.4(3)
C3 Ru1 C4 37.6(2)
C2 Ru1 C4 63.1(2)
C13 Ru1 C9 152.5(3)
C14 Ru1 C9 169.1(3)
C12 Ru1 C9 123.8(3)
C1 Ru1 C9 38.65(18)
C10 Ru1 C9 134.8(3)
C11 Ru1 C9 116.6(3)
C3 Ru1 C9 63.60(19)
C2 Ru1 C9 63.90(19)
C4 Ru1 C9 37.82(19)
C1 P1 C21 109.4(2)
C1 P1 C15 107.8(2)
C21 P1 C15 110.4(2)
C1 P1 C27 112.9(2)
C21 P1 C27 109.0(2)
C15 P1 C27 107.3(2)
F5B P2 F3A 147.3(6)
F5B P2 F2B 100.5(17)
F3A P2 F2B 56.4(17)
F5B P2 F1 101.4(6)
F3A P2 F1 98.6(4)
F2B P2 F1 154.9(17)
F5B P2 F4B 97.2(6)
F3A P2 F4B 107.8(6)
F2B P2 F4B 97.1(14)
F1 P2 F4B 92.1(9)
F5B P2 F6A 55.6(5)
F3A P2 F6A 98.8(4)
F2B P2 F6A 91.9(11)
F1 P2 F6A 90.5(3)
F4B P2 F6A 152.6(6)
F5B P2 F4A 114.5(6)
F3A P2 F4A 90.5(4)
F2B P2 F4A 90.4(11)
F1 P2 F4A 91.6(4)
F4B P2 F4A 17.6(6)
F6A P2 F4A 170.1(4)
F5B P2 F6B 91.7(6)
F3A P2 F6B 62.9(5)
F2B P2 F6B 78.4(13)
F1 P2 F6B 88.8(6)
F4B P2 F6B 170.7(7)
F6A P2 F6B 36.6(5)
F4A P2 F6B 153.2(6)
F5B P2 F2A 72.2(8)
F3A P2 F2A 89.0(7)
F2B P2 F2A 32.7(13)
F1 P2 F2A 172.4(7)
F4B P2 F2A 84.6(9)
F6A P2 F2A 89.3(4)
F4A P2 F2A 87.4(5)
F6B P2 F2A 95.5(7)
F5B P2 F5A 35.6(5)
F3A P2 F5A 173.6(4)
F2B P2 F5A 120.3(17)
F1 P2 F5A 84.8(3)
F4B P2 F5A 66.5(6)
F6A P2 F5A 86.6(3)
F4A P2 F5A 83.9(3)
F6B P2 F5A 122.8(5)
F2A P2 F5A 87.6(7)
F5B P2 F3B 177.5(6)
F3A P2 F3B 30.6(5)
F2B P2 F3B 78.6(17)
F1 P2 F3B 79.0(6)
F4B P2 F3B 85.3(5)
F6A P2 F3B 122.0(5)
F4A P2 F3B 68.0(5)
F6B P2 F3B 85.8(5)
F2A P2 F3B 107.6(8)
F5A P2 F3B 146.8(5)
C2 C1 C9 107.3(5)
C2 C1 P1 122.5(4)
C9 C1 P1 128.9(4)
C2 C1 Ru1 71.0(3)
C9 C1 Ru1 73.5(3)
P1 C1 Ru1 130.7(3)
C3 C2 C1 108.5(5)
C3 C2 Ru1 71.1(3)
C1 C2 Ru1 70.1(3)
C3 C2 H2A 125.7
C1 C2 H2A 125.7
Ru1 C2 H2A 125.7
C2 C3 C4 108.8(5)
C2 C3 Ru1 71.1(3)
C4 C3 Ru1 72.9(3)
C2 C3 H3A 125.5
C4 C3 H3A 125.5
Ru1 C3 H3A 125.5
C3 C4 C5 132.1(5)
C3 C4 C9 108.8(5)
C5 C4 C9 119.1(5)
C3 C4 Ru1 69.5(3)
C5 C4 Ru1 124.1(4)
C9 C4 Ru1 71.8(3)
C6 C5 C4 119.4(5)
C6 C5 H5A 120.3
C4 C5 H5A 120.3
C5 C6 C7 121.1(5)
C5 C6 H6A 119.4
C7 C6 H6A 119.4
C8 C7 C6 121.9(5)
C8 C7 H7A 119.1
C6 C7 H7A 119.1
C7 C8 C9 119.0(5)
C7 C8 H8A 120.5
C9 C8 H8A 120.5
C8 C9 C4 119.3(5)
C8 C9 C1 134.1(5)
C4 C9 C1 106.5(4)
C8 C9 Ru1 128.1(3)
C4 C9 Ru1 70.4(3)
C1 C9 Ru1 67.8(3)
C11 C10 C14 107.7(7)
C11 C10 Ru1 71.2(4)
C14 C10 Ru1 70.5(4)
C11 C10 H10A 126.1
C14 C10 H10A 126.1
Ru1 C10 H10A 126.1
C12 C11 C10 108.6(8)
C12 C11 Ru1 70.9(4)
C10 C11 Ru1 71.1(4)
C12 C11 H11A 125.7
C10 C11 H11A 125.7
Ru1 C11 H11A 125.7
C13 C12 C11 107.6(7)
C13 C12 Ru1 71.0(4)
C11 C12 Ru1 71.4(4)
C13 C12 H12A 126.1
C11 C12 H12A 126.1
Ru1 C12 H12A 126.1
C12 C13 C14 110.5(7)
C12 C13 Ru1 72.1(4)
C14 C13 Ru1 71.3(4)
C12 C13 H13A 124.7
C14 C13 H13A 124.7
Ru1 C13 H13A 124.7
C13 C14 C10 105.6(8)
C13 C14 Ru1 70.4(4)
C10 C14 Ru1 71.1(4)
C13 C14 H14A 127.1
C10 C14 H14A 127.1
Ru1 C14 H14A 127.1
C16 C15 C20 119.6(5)
C16 C15 P1 118.3(4)
C20 C15 P1 121.8(4)
C17 C16 C15 120.6(5)
C17 C16 H16A 119.7
C15 C16 H16A 119.7
C18 C17 C16 119.6(6)
C18 C17 H17A 120.2
C16 C17 H17A 120.2
C19 C18 C17 120.7(5)
C19 C18 H18A 119.6
C17 C18 H18A 119.6
C18 C19 C20 119.9(5)
C18 C19 H19A 120.0
C20 C19 H19A 120.0
C15 C20 C19 119.6(5)
C15 C20 H20A 120.2
C19 C20 H20A 120.2
C26 C21 C22 119.3(5)
C26 C21 P1 121.1(4)
C22 C21 P1 119.6(4)
C23 C22 C21 120.0(6)
C23 C22 H22A 120.0
C21 C22 H22A 120.0
C24 C23 C22 119.7(6)
C24 C23 H23A 120.1
C22 C23 H23A 120.1
C25 C24 C23 120.6(6)
C25 C24 H24A 119.7
C23 C24 H24A 119.7
C24 C25 C26 120.3(6)
C24 C25 H25A 119.8
C26 C25 H25A 119.8
C25 C26 C21 120.1(6)
C25 C26 H26A 120.0
C21 C26 H26A 120.0
C32 C27 C28 119.9(5)
C32 C27 P1 121.4(4)
C28 C27 P1 118.6(4)
C29 C28 C27 120.2(6)
C29 C28 H28A 119.9
C27 C28 H28A 119.9
C28 C29 C30 120.1(6)
C28 C29 H29A 120.0
C30 C29 H29A 120.0
C31 C30 C29 119.5(6)
C31 C30 H30A 120.2
C29 C30 H30A 120.2
C30 C31 C32 121.4(7)
C30 C31 H31A 119.3
C32 C31 H31A 119.3
C27 C32 C31 118.8(6)
C27 C32 H32A 120.6
C31 C32 H32A 120.6

loop_
_geom_bond_atom_site_label_1
_geom_bond_atom_site_label_2
_geom_bond_distance
Ru1 C13 2.147(6)
Ru1 C14 2.159(6)
Ru1 C12 2.160(6)
Ru1 C1 2.163(5)
Ru1 C10 2.166(6)
Ru1 C11 2.167(6)
Ru1 C3 2.176(5)
Ru1 C2 2.176(5)
Ru1 C4 2.220(5)
Ru1 C9 2.240(5)
P1 C1 1.768(5)
P1 C21 1.785(5)
P1 C15 1.797(5)
P1 C27 1.800(5)
P2 F5B 1.492(11)
P2 F3A 1.504(7)
P2 F2B 1.52(3)
P2 F1 1.557(4)
P2 F4B 1.562(12)
P2 F6A 1.568(6)
P2 F4A 1.605(7)
P2 F6B 1.624(11)
P2 F2A 1.627(9)
P2 F5A 1.647(7)
P2 F3B 1.669(11)
C1 C2 1.444(7)
C1 C9 1.459(7)
C2 C3 1.411(8)
C2 H2A 1.0000
C3 C4 1.418(7)
C3 H3A 1.0000
C4 C5 1.427(7)
C4 C9 1.445(7)
C5 C6 1.350(8)
C5 H5A 0.9500
C6 C7 1.422(8)
C6 H6A 0.9500
C7 C8 1.355(7)
C7 H7A 0.9500
C8 C9 1.420(7)
C8 H8A 0.9500
C10 C11 1.402(11)
C10 C14 1.423(11)
C10 H10A 1.0000
C11 C12 1.398(11)
C11 H11A 1.0000
C12 C13 1.364(11)
C12 H12A 1.0000
C13 C14 1.411(11)
C13 H13A 1.0000
C14 H14A 1.0000
C15 C16 1.383(7)
C15 C20 1.390(7)
C16 C17 1.379(8)
C16 H16A 0.9500
C17 C18 1.377(8)
C17 H17A 0.9500
C18 C19 1.376(8)
C18 H18A 0.9500
C19 C20 1.392(8)
C19 H19A 0.9500
C20 H20A 0.9500
C21 C26 1.390(7)
C21 C22 1.398(7)
C22 C23 1.388(8)
C22 H22A 0.9500
C23 C24 1.378(9)
C23 H23A 0.9500
C24 C25 1.375(9)
C24 H24A 0.9500
C25 C26 1.379(8)
C25 H25A 0.9500
C26 H26A 0.9500
C27 C32 1.378(8)
C27 C28 1.395(8)
C28 C29 1.373(8)
C28 H28A 0.9500
C29 C30 1.379(9)
C29 H29A 0.9500
C30 C31 1.371(10)
C30 H30A 0.9500
C31 C32 1.385(9)
C31 H31A 0.9500
C32 H32A 0.9500
